data_1545601
loop_
_publ_author_name
'Pedersen, Anders H.'
'Geoghegan, Blaise L.'
'Nichol, Gary S.'
'Lupton, David W.'
'Murray, Keith S.'
'Mart\'inez-Lillo, Jos\'e'
'Gass, Ian A.'
'Brechin, Euan K.'

_publ_section_title
;
 Hexahalorhenate(iv) salts of metal oxazolidine nitroxides.
;
_journal_issue 16
_journal_name_full 'Dalton transactions (Cambridge, England : 2003)'
_journal_page_first 5250
_journal_page_last 5259
_journal_paper_doi 10.1039/c7dt00752c
_journal_volume 46
_journal_year 2017
_chemical_formula_moiety 'Cl6 Re, C21 H25 N6 Ni O2, C2 H3 N'
_chemical_formula_sum 'C23 H28 Cl6 N7 Ni O2 Re'
_chemical_formula_weight 892.13
_space_group_crystal_system orthorhombic
_space_group_IT_number 61
_space_group_name_Hall '-P 2ac 2ab'
_space_group_name_H-M_alt 'P b c a'
_symmetry_space_group_name_Hall '-P 2ac 2ab'
_symmetry_space_group_name_H-M 'P b c a'
_atom_sites_solution_hydrogens geom
_atom_sites_solution_primary direct
_audit_creation_date 2016-04-08
_audit_creation_method
;
Olex2 1.2
(compiled 2016.02.19 svn.r3266 for OlexSys, GUI svn.r5155)
;
_audit_update_record
;
2017-02-24 deposited with the CCDC.
2017-03-20 downloaded from the CCDC.
;
_cell_angle_alpha 90
_cell_angle_beta 90
_cell_angle_gamma 90
_cell_formula_units_Z 8
_cell_length_a 16.0287(5)
_cell_length_b 18.8615(4)
_cell_length_c 22.0793(5)
_cell_measurement_reflns_used 9969
_cell_measurement_temperature 120
_cell_measurement_theta_max 29.4040
_cell_measurement_theta_min 3.5100
_cell_volume 6675.1(3)
_computing_cell_refinement
;
CrysAlisPro, Agilent Technologies,
Version 1.171.37.34 (release 22-05-2014 CrysAlis171 .NET)
(compiled May 22 2014,16:03:01)
;
_computing_data_collection
;
CrysAlisPro, Agilent Technologies,
Version 1.171.37.34 (release 22-05-2014 CrysAlis171 .NET)
(compiled May 22 2014,16:03:01)
;
_computing_data_reduction
;
CrysAlisPro, Agilent Technologies,
Version 1.171.37.34 (release 22-05-2014 CrysAlis171 .NET)
(compiled May 22 2014,16:03:01)
;
_computing_molecular_graphics 'Olex2 (Dolomanov et al., 2009)'
_computing_publication_material 'Olex2 (Dolomanov et al., 2009)'
_computing_structure_refinement 'ShelXL (Sheldrick, 2015)'
_computing_structure_solution 'ShelXS (Sheldrick, 2008)'
_diffrn_ambient_temperature 120
_diffrn_detector 'CCD plate'
_diffrn_detector_area_resol_mean 8.0521
_diffrn_detector_type Eos
_diffrn_measured_fraction_theta_full 0.999
_diffrn_measured_fraction_theta_max 0.999
_diffrn_measurement_details
;
#__ type_ start__ end____ width___ exp.time_
  1 omega  -25.00   20.00   1.0000   10.0000
omega____ theta____ kappa____ phi______ frames
    -      -20.1192  -99.0000   60.0000 45

#__ type_ start__ end____ width___ exp.time_
  2 omega  -25.00   20.00   1.0000   10.0000
omega____ theta____ kappa____ phi______ frames
    -      -20.1192  -99.0000  150.0000 45

#__ type_ start__ end____ width___ exp.time_
  3 omega  -91.00   51.00   1.0000   10.0000
omega____ theta____ kappa____ phi______ frames
    -      -20.1192    0.0000 -180.0000 142

#__ type_ start__ end____ width___ exp.time_
  4 omega  -25.00   20.00   1.0000   10.0000
omega____ theta____ kappa____ phi______ frames
    -      -20.1192  -99.0000  -90.0000 45

#__ type_ start__ end____ width___ exp.time_
  5 omega   34.00   96.00   1.0000   10.0000
omega____ theta____ kappa____ phi______ frames
    -       21.8379  179.0000 -120.0000 62

#__ type_ start__ end____ width___ exp.time_
  6 omega  -49.00   44.00   1.0000   10.0000
omega____ theta____ kappa____ phi______ frames
    -       21.8379  -38.0000    0.0000 93

#__ type_ start__ end____ width___ exp.time_
  7 omega  -50.00   60.00   1.0000   10.0000
omega____ theta____ kappa____ phi______ frames
    -       21.8379  -19.0000  120.0000 110

#__ type_ start__ end____ width___ exp.time_
  8 omega    3.00   90.00   1.0000   10.0000
omega____ theta____ kappa____ phi______ frames
    -       21.8379   57.0000   30.0000 87

#__ type_ start__ end____ width___ exp.time_
  9 omega  -47.00    6.00   1.0000   10.0000
omega____ theta____ kappa____ phi______ frames
    -       21.8379  -57.0000 -120.0000 53
;
_diffrn_measurement_device 'four-circle diffractometer'
_diffrn_measurement_device_type 'Xcalibur, Eos'
_diffrn_measurement_method '\w scans'
_diffrn_orient_matrix_UB_11 -0.0120267000
_diffrn_orient_matrix_UB_12 -0.0353279000
_diffrn_orient_matrix_UB_13 0.0066913000
_diffrn_orient_matrix_UB_21 0.0420903000
_diffrn_orient_matrix_UB_22 -0.0086116000
_diffrn_orient_matrix_UB_23 0.0066696000
_diffrn_orient_matrix_UB_31 -0.0065169000
_diffrn_orient_matrix_UB_32 0.0095718000
_diffrn_orient_matrix_UB_33 0.0307047000
_diffrn_radiation_monochromator graphite
_diffrn_radiation_probe x-ray
_diffrn_radiation_type MoK\a
_diffrn_radiation_wavelength 0.71073
_diffrn_reflns_av_R_equivalents 0.0744
_diffrn_reflns_av_unetI/netI 0.0313
_diffrn_reflns_Laue_measured_fraction_full 0.999
_diffrn_reflns_Laue_measured_fraction_max 0.999
_diffrn_reflns_limit_h_max 19
_diffrn_reflns_limit_h_min -18
_diffrn_reflns_limit_k_max 22
_diffrn_reflns_limit_k_min -22
_diffrn_reflns_limit_l_max 26
_diffrn_reflns_limit_l_min -26
_diffrn_reflns_number 78703
_diffrn_reflns_point_group_measured_fraction_full 0.999
_diffrn_reflns_point_group_measured_fraction_max 0.999
_diffrn_reflns_theta_full 25.349
_diffrn_reflns_theta_max 25.349
_diffrn_reflns_theta_min 2.841
_diffrn_source 'Enhance (Mo) X-ray Source'
_exptl_absorpt_coefficient_mu 4.701
_exptl_absorpt_correction_T_max 1.00000
_exptl_absorpt_correction_T_min 0.85235
_exptl_absorpt_correction_type multi-scan
_exptl_absorpt_process_details
;
CrysAlisPro, Agilent Technologies,
Version 1.171.37.34 (release 22-05-2014 CrysAlis171 .NET)
(compiled May 22 2014,16:03:01)
Empirical absorption correction using spherical harmonics,
 implemented in SCALE3 ABSPACK scaling algorithm.
Empirical absorption correction using spherical harmonics,
 implemented in SCALE3 ABSPACK scaling algorithm.
;
_exptl_crystal_colour 'clear brown'
_exptl_crystal_colour_lustre clear
_exptl_crystal_colour_primary brown
_exptl_crystal_density_diffrn 1.775
_exptl_crystal_F_000 3488
_exptl_crystal_size_max 0.316
_exptl_crystal_size_mid 0.1123
_exptl_crystal_size_min 0.0904
_refine_diff_density_max 0.797
_refine_diff_density_min -0.671
_refine_diff_density_rms 0.106
_refine_ls_extinction_method none
_refine_ls_goodness_of_fit_ref 1.208
_refine_ls_hydrogen_treatment constr
_refine_ls_matrix_type full
_refine_ls_number_parameters 367
_refine_ls_number_reflns 6101
_refine_ls_number_restraints 0
_refine_ls_restrained_S_all 1.208
_refine_ls_R_factor_all 0.0667
_refine_ls_R_factor_gt 0.0504
_refine_ls_shift/su_max 0.000
_refine_ls_shift/su_mean 0.000
_refine_ls_structure_factor_coef Fsqd
_refine_ls_weighting_details 'w=1/[\s^2^(Fo^2^)+(0.0157P)^2^+16.7649P] where P=(Fo^2^+2Fc^2^)/3'
_refine_ls_weighting_scheme calc
_refine_ls_wR_factor_gt 0.0720
_refine_ls_wR_factor_ref 0.0764
_reflns_Friedel_coverage 0.000
_reflns_number_gt 5071
_reflns_number_total 6101
_reflns_threshold_expression 'I > 2\s(I)'
_cod_data_source_file c7dt00752c2.cif
_cod_data_source_block eb16060_refinalized
_cod_depositor_comments 'Adding full bibliography for 1545597--1545607.cif.'
_cod_database_code 1545601
_chemical_oxdiff_formula 'C15 H16 Cl6 N3 Ni O2 Re'
_chemical_oxdiff_usercomment '@ 170 K AHP311B'
_shelx_space_group_comment
;
The symmetry employed for this shelxl refinement is uniquely defined
by the following loop, which should always be used as a source of
symmetry information in preference to the above space-group names.
They are only intended as comments.
;
_reflns_odcompleteness_completeness 99.72
_reflns_odcompleteness_iscentric 1
_reflns_odcompleteness_theta 25.30
_olex2_refinement_description
;
1. Fixed Uiso
 At 1.2 times of:
  All C(H) groups, All C(H,H) groups
 At 1.5 times of:
  All C(H,H,H) groups
2.a Secondary CH2 refined with riding coordinates:
 C12(H12a,H12b)
2.b Aromatic/amide H refined with riding coordinates:
 C1(H1), C2(H2), C3(H3), C4(H4), C6(H6), C7(H7), C8(H8), C9(H9)
2.c Idealised Me refined as rotating group:
 C14(H14a,H14b,H14c), C15(H15a,H15b,H15c), C17(H17a,H17b,H17c), C19(H19a,H19b,
 H19c), C21(H21a,H21b,H21c), C23(H23a,H23b,H23c)
;
_shelx_shelxl_version_number 2014/7
_olex2_submission_special_instructions 'No special instructions were received'

loop_
_space_group_symop_operation_xyz
'x, y, z'
'-x+1/2, -y, z+1/2'
'x+1/2, -y+1/2, -z'
'-x, y+1/2, -z+1/2'
'-x, -y, -z'
'x-1/2, y, -z-1/2'
'-x-1/2, y-1/2, z'
'x, -y-1/2, z-1/2'

loop_
_atom_site_label
_atom_site_type_symbol
_atom_site_fract_x
_atom_site_fract_y
_atom_site_fract_z
_atom_site_U_iso_or_equiv
_atom_site_adp_type
_atom_site_occupancy
_atom_site_site_symmetry_order
_atom_site_calc_flag
_atom_site_refinement_flags_posn
Re1 Re 0.24455(2) -0.00050(2) 0.50464(2) 0.02077(7) Uani 1 1 d .
Cl1 Cl 0.35612(9) -0.08143(8) 0.49622(6) 0.0266(3) Uani 1 1 d .
Cl2 Cl 0.24744(10) 0.01351(8) 0.39837(6) 0.0330(4) Uani 1 1 d .
Cl3 Cl 0.13364(9) 0.08107(8) 0.51047(6) 0.0275(3) Uani 1 1 d .
Cl4 Cl 0.24086(11) -0.01565(8) 0.61084(6) 0.0391(4) Uani 1 1 d .
Cl5 Cl 0.14947(10) -0.09552(8) 0.49583(7) 0.0341(4) Uani 1 1 d .
Cl6 Cl 0.33977(10) 0.09384(8) 0.51706(7) 0.0368(4) Uani 1 1 d .
Ni1 Ni 0.09805(4) 0.12959(3) 0.75671(3) 0.01917(16) Uani 1 1 d .
O1 O -0.0123(2) 0.1861(2) 0.76458(16) 0.0261(9) Uani 1 1 d .
O2 O 0.0557(2) 0.36158(19) 0.76278(17) 0.0267(9) Uani 1 1 d .
N1 N 0.1457(3) 0.1994(2) 0.82011(18) 0.0206(11) Uani 1 1 d .
N2 N 0.1356(3) 0.2010(2) 0.69167(18) 0.0200(11) Uani 1 1 d .
N3 N -0.0047(3) 0.2532(2) 0.7628(2) 0.0257(12) Uani 1 1 d .
N4 N 0.0475(3) 0.0654(3) 0.6900(2) 0.0244(11) Uani 1 1 d .
N5 N 0.0557(3) 0.0615(3) 0.8227(2) 0.0252(12) Uani 1 1 d .
N6 N 0.2095(3) 0.0779(2) 0.75197(19) 0.0253(11) Uani 1 1 d .
C1 C 0.1936(4) 0.1783(3) 0.8667(2) 0.0237(13) Uani 1 1 d .
H1 H 0.2034 0.1290 0.8720 0.028 Uiso 1 1 calc R
C2 C 0.2291(4) 0.2251(3) 0.9070(2) 0.0265(14) Uani 1 1 d .
H2 H 0.2630 0.2084 0.9393 0.032 Uiso 1 1 calc R
C3 C 0.2149(4) 0.2963(3) 0.8999(3) 0.0297(15) Uani 1 1 d .
H3 H 0.2396 0.3295 0.9268 0.036 Uiso 1 1 calc R
C4 C 0.1642(4) 0.3192(3) 0.8532(2) 0.0234(13) Uani 1 1 d .
H4 H 0.1524 0.3682 0.8480 0.028 Uiso 1 1 calc R
C5 C 0.1314(3) 0.2698(3) 0.8145(2) 0.0194(13) Uani 1 1 d .
C6 C 0.1762(4) 0.1816(3) 0.6413(2) 0.0271(14) Uani 1 1 d .
H6 H 0.1836 0.1324 0.6337 0.033 Uiso 1 1 calc R
C7 C 0.2076(4) 0.2291(3) 0.6001(2) 0.0290(15) Uani 1 1 d .
H7 H 0.2361 0.2132 0.5649 0.035 Uiso 1 1 calc R
C8 C 0.1970(4) 0.3001(3) 0.6108(2) 0.0278(14) Uani 1 1 d .
H8 H 0.2196 0.3341 0.5836 0.033 Uiso 1 1 calc R
C9 C 0.1528(4) 0.3220(3) 0.6618(2) 0.0257(14) Uani 1 1 d .
H9 H 0.1434 0.3709 0.6695 0.031 Uiso 1 1 calc R
C10 C 0.1232(3) 0.2709(3) 0.7009(2) 0.0184(12) Uani 1 1 d .
C11 C 0.0780(3) 0.2897(3) 0.7597(2) 0.0201(12) Uani 1 1 d .
C12 C -0.0322(4) 0.3687(3) 0.7481(3) 0.0329(15) Uani 1 1 d .
H12A H -0.0405 0.3703 0.7037 0.040 Uiso 1 1 calc R
H12B H -0.0555 0.4125 0.7662 0.040 Uiso 1 1 calc R
C13 C -0.0740(4) 0.3031(3) 0.7751(3) 0.0293(14) Uani 1 1 d .
C14 C -0.0851(4) 0.3086(4) 0.8435(3) 0.0431(18) Uani 1 1 d .
H14A H -0.1031 0.2627 0.8596 0.065 Uiso 1 1 calc GR
H14B H -0.1274 0.3446 0.8527 0.065 Uiso 1 1 calc GR
H14C H -0.0320 0.3222 0.8622 0.065 Uiso 1 1 calc GR
C15 C -0.1522(4) 0.2797(4) 0.7428(3) 0.0447(17) Uani 1 1 d .
H15A H -0.1394 0.2706 0.7001 0.067 Uiso 1 1 calc GR
H15B H -0.1945 0.3171 0.7457 0.067 Uiso 1 1 calc GR
H15C H -0.1735 0.2363 0.7616 0.067 Uiso 1 1 calc GR
C16 C 0.0248(4) 0.0339(3) 0.6501(3) 0.0274(15) Uani 1 1 d .
C17 C -0.0067(4) -0.0093(4) 0.6002(3) 0.0363(16) Uani 1 1 d .
H17A H -0.0376 0.0208 0.5718 0.054 Uiso 1 1 calc GR
H17B H -0.0439 -0.0461 0.6162 0.054 Uiso 1 1 calc GR
H17C H 0.0402 -0.0317 0.5791 0.054 Uiso 1 1 calc GR
C18 C 0.0355(4) 0.0251(3) 0.8600(3) 0.0245(14) Uani 1 1 d .
C19 C 0.0077(4) -0.0224(4) 0.9077(3) 0.0398(18) Uani 1 1 d .
H19A H -0.0164 -0.0652 0.8896 0.060 Uiso 1 1 calc GR
H19B H -0.0345 0.0015 0.9325 0.060 Uiso 1 1 calc GR
H19C H 0.0553 -0.0355 0.9332 0.060 Uiso 1 1 calc GR
C20 C 0.2742(4) 0.0554(3) 0.7480(3) 0.0300(14) Uani 1 1 d .
C21 C 0.3586(4) 0.0283(4) 0.7429(4) 0.069(2) Uani 1 1 d .
H21A H 0.3720 0.0206 0.7001 0.103 Uiso 1 1 calc GR
H21B H 0.3630 -0.0166 0.7649 0.103 Uiso 1 1 calc GR
H21C H 0.3977 0.0628 0.7601 0.103 Uiso 1 1 calc GR
N7 N -0.0370(5) 0.2774(5) 0.6085(3) 0.086(3) Uani 1 1 d .
C22 C -0.0207(5) 0.2664(4) 0.5603(4) 0.053(2) Uani 1 1 d .
C23 C 0.0004(5) 0.2529(4) 0.4977(4) 0.065(2) Uani 1 1 d .
H23A H -0.0333 0.2835 0.4715 0.097 Uiso 1 1 calc GR
H23B H -0.0110 0.2031 0.4881 0.097 Uiso 1 1 calc GR
H23C H 0.0597 0.2630 0.4912 0.097 Uiso 1 1 calc GR

loop_
_atom_site_aniso_label
_atom_site_aniso_U_11
_atom_site_aniso_U_22
_atom_site_aniso_U_33
_atom_site_aniso_U_23
_atom_site_aniso_U_13
_atom_site_aniso_U_12
Re1 0.02470(13) 0.01746(11) 0.02017(11) -0.00174(9) -0.00213(10) 0.00115(11)
Cl1 0.0281(8) 0.0219(8) 0.0298(8) -0.0018(6) -0.0029(6) 0.0034(6)
Cl2 0.0481(10) 0.0292(9) 0.0216(7) 0.0007(6) -0.0012(7) 0.0099(8)
Cl3 0.0270(9) 0.0246(8) 0.0308(8) -0.0037(6) -0.0002(6) 0.0031(6)
Cl4 0.0616(12) 0.0348(10) 0.0208(7) -0.0011(6) -0.0012(7) 0.0138(8)
Cl5 0.0305(9) 0.0227(8) 0.0492(9) -0.0071(7) 0.0017(7) -0.0025(7)
Cl6 0.0312(10) 0.0246(9) 0.0544(10) -0.0074(7) -0.0055(8) -0.0025(7)
Ni1 0.0207(4) 0.0178(3) 0.0190(3) 0.0004(3) 0.0001(3) -0.0024(3)
O1 0.025(2) 0.025(2) 0.028(2) -0.0021(17) 0.0025(17) -0.0055(18)
O2 0.022(2) 0.017(2) 0.041(2) 0.0005(18) -0.0002(18) 0.0029(18)
N1 0.023(3) 0.020(3) 0.019(2) 0.0020(19) -0.001(2) 0.000(2)
N2 0.022(3) 0.020(3) 0.018(2) 0.0002(19) -0.0023(19) -0.001(2)
N3 0.018(3) 0.029(3) 0.030(3) 0.001(2) 0.001(2) 0.000(2)
N4 0.025(3) 0.026(3) 0.022(3) -0.004(2) -0.003(2) -0.004(2)
N5 0.028(3) 0.025(3) 0.022(3) 0.002(2) 0.001(2) -0.005(2)
N6 0.030(3) 0.024(3) 0.022(3) -0.002(2) 0.000(2) 0.004(2)
C1 0.023(4) 0.022(3) 0.027(3) 0.002(2) 0.003(3) 0.003(3)
C2 0.029(4) 0.034(4) 0.016(3) 0.003(2) -0.004(2) -0.001(3)
C3 0.030(4) 0.032(4) 0.028(3) -0.011(3) 0.000(3) -0.005(3)
C4 0.031(4) 0.015(3) 0.024(3) -0.005(2) 0.006(3) 0.003(3)
C5 0.015(3) 0.022(3) 0.021(3) 0.000(2) 0.006(2) 0.002(3)
C6 0.034(4) 0.029(4) 0.018(3) -0.003(3) -0.006(3) 0.002(3)
C7 0.030(4) 0.040(4) 0.017(3) -0.001(3) 0.001(3) -0.004(3)
C8 0.031(4) 0.025(4) 0.027(3) 0.008(3) -0.001(3) -0.007(3)
C9 0.026(4) 0.024(3) 0.028(3) 0.005(3) -0.008(3) -0.003(3)
C10 0.019(3) 0.018(3) 0.018(3) 0.000(2) -0.006(2) 0.001(2)
C11 0.017(3) 0.010(3) 0.033(3) 0.000(2) -0.003(2) -0.001(2)
C12 0.035(4) 0.025(3) 0.039(4) -0.008(3) -0.009(3) 0.009(3)
C13 0.021(4) 0.031(4) 0.035(3) -0.003(3) 0.001(3) 0.008(3)
C14 0.032(4) 0.054(5) 0.043(4) -0.009(3) 0.007(3) 0.005(4)
C15 0.023(4) 0.061(5) 0.049(4) -0.006(4) -0.009(3) 0.011(3)
C16 0.025(4) 0.025(4) 0.032(4) 0.006(3) 0.005(3) -0.006(3)
C17 0.032(4) 0.045(4) 0.031(3) -0.002(3) -0.007(3) -0.010(4)
C18 0.021(3) 0.025(4) 0.027(3) -0.001(3) -0.002(3) -0.002(3)
C19 0.045(5) 0.046(4) 0.029(4) 0.010(3) 0.006(3) -0.011(4)
C20 0.030(4) 0.028(3) 0.031(3) 0.001(3) -0.006(3) 0.000(3)
C21 0.027(5) 0.074(6) 0.104(7) -0.024(5) -0.015(4) 0.014(4)
N7 0.062(5) 0.138(8) 0.059(5) -0.025(5) 0.000(4) -0.002(5)
C22 0.042(5) 0.066(6) 0.052(5) -0.010(4) -0.006(4) -0.001(4)
C23 0.073(6) 0.063(5) 0.059(5) -0.010(4) -0.002(4) -0.005(6)

loop_
_atom_type_symbol
_atom_type_description
_atom_type_scat_dispersion_real
_atom_type_scat_dispersion_imag
_atom_type_scat_source
C C 0.0033 0.0016 'International Tables Vol C Tables 4.2.6.8 and 6.1.1.4'
H H 0.0000 0.0000 'International Tables Vol C Tables 4.2.6.8 and 6.1.1.4'
Cl Cl 0.1484 0.1585 'International Tables Vol C Tables 4.2.6.8 and 6.1.1.4'
N N 0.0061 0.0033 'International Tables Vol C Tables 4.2.6.8 and 6.1.1.4'
Ni Ni 0.3393 1.1124 'International Tables Vol C Tables 4.2.6.8 and 6.1.1.4'
O O 0.0106 0.0060 'International Tables Vol C Tables 4.2.6.8 and 6.1.1.4'
Re Re -1.0185 7.2310 'International Tables Vol C Tables 4.2.6.8 and 6.1.1.4'

loop_
_exptl_crystal_face_index_h
_exptl_crystal_face_index_k
_exptl_crystal_face_index_l
_exptl_crystal_face_perp_dist
_exptl_oxdiff_crystal_face_indexfrac_h
_exptl_oxdiff_crystal_face_indexfrac_k
_exptl_oxdiff_crystal_face_indexfrac_l
_exptl_oxdiff_crystal_face_x
_exptl_oxdiff_crystal_face_y
_exptl_oxdiff_crystal_face_z
0 1 5 0.1588 0.0000 1.0000 5.0000 -0.0019 0.0247 0.1631
-5 -1 0 0.0116 -5.0000 -1.0000 0.0000 0.0955 -0.2018 0.0230
5 1 0 0.0904 5.0000 1.0000 -0.0000 -0.0955 0.2018 -0.0230
0 -5 1 0.0049 0.0000 -5.0000 1.0000 0.1833 0.0497 -0.0172
0 5 -1 0.0855 -0.0000 5.0000 -1.0000 -0.1833 -0.0497 0.0172
0 5 3 0.1360 0.0000 5.0000 3.0000 -0.1566 -0.0230 0.1400
-1 -5 3 0.0239 -1.0000 -5.0000 3.0000 0.2087 0.0210 0.0508
1 2 -5 0.1446 1.0000 2.0000 -5.0000 -0.1161 -0.0085 -0.1409
-1 1 0 0.0327 -1.0000 1.0000 0.0000 -0.0233 -0.0507 0.0161
-1 1 -5 0.1118 -1.0000 1.0000 -5.0000 -0.0568 -0.0841 -0.1374

loop_
_geom_angle_atom_site_label_1
_geom_angle_atom_site_label_2
_geom_angle_atom_site_label_3
_geom_angle
Cl1 Re1 Cl2 88.81(5)
Cl1 Re1 Cl4 91.09(5)
Cl1 Re1 Cl5 89.52(6)
Cl1 Re1 Cl6 90.39(5)
Cl2 Re1 Cl4 179.40(6)
Cl3 Re1 Cl1 178.55(5)
Cl3 Re1 Cl2 89.77(5)
Cl3 Re1 Cl4 90.34(5)
Cl3 Re1 Cl5 90.76(5)
Cl3 Re1 Cl6 89.38(6)
Cl5 Re1 Cl2 90.90(5)
Cl5 Re1 Cl4 88.50(6)
Cl6 Re1 Cl2 91.05(6)
Cl6 Re1 Cl4 89.55(6)
Cl6 Re1 Cl5 178.04(6)
N1 Ni1 O1 86.01(17)
N1 Ni1 N4 176.19(19)
N2 Ni1 O1 88.38(17)
N2 Ni1 N1 86.99(16)
N2 Ni1 N4 90.04(18)
N4 Ni1 O1 91.52(17)
N5 Ni1 O1 88.85(17)
N5 Ni1 N1 92.31(18)
N5 Ni1 N2 177.18(19)
N5 Ni1 N4 90.54(18)
N6 Ni1 O1 176.91(17)
N6 Ni1 N1 90.91(18)
N6 Ni1 N2 91.18(18)
N6 Ni1 N4 91.53(19)
N6 Ni1 N5 91.56(19)
N3 O1 Ni1 115.3(3)
C11 O2 C12 108.9(4)
C1 N1 Ni1 122.7(4)
C1 N1 C5 117.3(5)
C5 N1 Ni1 120.0(4)
C6 N2 Ni1 122.8(4)
C6 N2 C10 117.6(5)
C10 N2 Ni1 119.4(3)
O1 N3 C11 123.0(4)
O1 N3 C13 123.7(4)
C13 N3 C11 112.3(4)
C16 N4 Ni1 173.5(5)
C18 N5 Ni1 177.1(5)
C20 N6 Ni1 173.4(5)
N1 C1 H1 118.7
N1 C1 C2 122.7(5)
C2 C1 H1 118.7
C1 C2 H2 120.5
C3 C2 C1 119.1(5)
C3 C2 H2 120.5
C2 C3 H3 120.4
C2 C3 C4 119.3(5)
C4 C3 H3 120.4
C3 C4 H4 120.7
C5 C4 C3 118.6(5)
C5 C4 H4 120.7
N1 C5 C4 123.0(5)
N1 C5 C11 114.1(4)
C4 C5 C11 122.8(5)
N2 C6 H6 118.3
N2 C6 C7 123.3(6)
C7 C6 H6 118.3
C6 C7 H7 120.7
C8 C7 C6 118.6(6)
C8 C7 H7 120.7
C7 C8 H8 120.3
C7 C8 C9 119.5(5)
C9 C8 H8 120.3
C8 C9 H9 120.8
C10 C9 C8 118.3(6)
C10 C9 H9 120.8
N2 C10 C9 122.6(5)
N2 C10 C11 115.1(4)
C9 C10 C11 122.2(5)
O2 C11 N3 102.6(4)
O2 C11 C5 109.9(4)
O2 C11 C10 112.7(4)
N3 C11 C5 110.2(4)
N3 C11 C10 110.7(4)
C5 C11 C10 110.4(4)
O2 C12 H12A 110.7
O2 C12 H12B 110.7
O2 C12 C13 105.3(5)
H12A C12 H12B 108.8
C13 C12 H12A 110.7
C13 C12 H12B 110.7
N3 C13 C12 96.6(4)
N3 C13 C14 108.2(5)
N3 C13 C15 110.5(5)
C14 C13 C12 112.5(5)
C15 C13 C12 114.6(5)
C15 C13 C14 113.1(5)
C13 C14 H14A 109.5
C13 C14 H14B 109.5
C13 C14 H14C 109.5
H14A C14 H14B 109.5
H14A C14 H14C 109.5
H14B C14 H14C 109.5
C13 C15 H15A 109.5
C13 C15 H15B 109.5
C13 C15 H15C 109.5
H15A C15 H15B 109.5
H15A C15 H15C 109.5
H15B C15 H15C 109.5
N4 C16 C17 177.3(7)
C16 C17 H17A 109.5
C16 C17 H17B 109.5
C16 C17 H17C 109.5
H17A C17 H17B 109.5
H17A C17 H17C 109.5
H17B C17 H17C 109.5
N5 C18 C19 178.8(7)
C18 C19 H19A 109.5
C18 C19 H19B 109.5
C18 C19 H19C 109.5
H19A C19 H19B 109.5
H19A C19 H19C 109.5
H19B C19 H19C 109.5
N6 C20 C21 178.5(7)
C20 C21 H21A 109.5
C20 C21 H21B 109.5
C20 C21 H21C 109.5
H21A C21 H21B 109.5
H21A C21 H21C 109.5
H21B C21 H21C 109.5
N7 C22 C23 179.3(11)
C22 C23 H23A 109.5
C22 C23 H23B 109.5
C22 C23 H23C 109.5
H23A C23 H23B 109.5
H23A C23 H23C 109.5
H23B C23 H23C 109.5

loop_
_geom_bond_atom_site_label_1
_geom_bond_atom_site_label_2
_geom_bond_distance
Re1 Cl1 2.3585(15)
Re1 Cl2 2.3616(13)
Re1 Cl3 2.3546(15)
Re1 Cl4 2.3630(13)
Re1 Cl5 2.3606(16)
Re1 Cl6 2.3603(16)
Ni1 O1 2.073(4)
Ni1 N1 2.068(4)
Ni1 N2 2.059(4)
Ni1 N4 2.070(5)
Ni1 N5 2.057(5)
Ni1 N6 2.037(5)
O1 N3 1.271(5)
O2 C11 1.403(6)
O2 C12 1.452(7)
N1 C1 1.344(7)
N1 C5 1.353(7)
N2 C6 1.339(7)
N2 C10 1.350(7)
N3 C11 1.496(7)
N3 C13 1.481(7)
N4 C16 1.124(7)
N5 C18 1.119(7)
N6 C20 1.125(7)
C1 H1 0.9500
C1 C2 1.377(8)
C2 H2 0.9500
C2 C3 1.370(8)
C3 H3 0.9500
C3 C4 1.383(8)
C4 H4 0.9500
C4 C5 1.370(7)
C5 C11 1.529(7)
C6 H6 0.9500
C6 C7 1.374(8)
C7 H7 0.9500
C7 C8 1.369(8)
C8 H8 0.9500
C8 C9 1.394(8)
C9 H9 0.9500
C9 C10 1.377(7)
C10 C11 1.529(7)
C12 H12A 0.9900
C12 H12B 0.9900
C12 C13 1.527(8)
C13 C14 1.523(8)
C13 C15 1.509(8)
C14 H14A 0.9800
C14 H14B 0.9800
C14 H14C 0.9800
C15 H15A 0.9800
C15 H15B 0.9800
C15 H15C 0.9800
C16 C17 1.460(8)
C17 H17A 0.9800
C17 H17B 0.9800
C17 H17C 0.9800
C18 C19 1.453(8)
C19 H19A 0.9800
C19 H19B 0.9800
C19 H19C 0.9800
C20 C21 1.450(9)
C21 H21A 0.9800
C21 H21B 0.9800
C21 H21C 0.9800
N7 C22 1.114(9)
C22 C23 1.445(10)
C23 H23A 0.9800
C23 H23B 0.9800
C23 H23C 0.9800

loop_
_geom_torsion_atom_site_label_1
_geom_torsion_atom_site_label_2
_geom_torsion_atom_site_label_3
_geom_torsion_atom_site_label_4
_geom_torsion
Ni1 O1 N3 C11 -4.1(6)
Ni1 O1 N3 C13 -172.2(4)
Ni1 N1 C1 C2 176.3(4)
Ni1 N1 C5 C4 -176.9(4)
Ni1 N1 C5 C11 0.9(6)
Ni1 N2 C6 C7 -174.4(4)
Ni1 N2 C10 C9 174.5(4)
Ni1 N2 C10 C11 -2.3(6)
O1 N3 C11 O2 -176.2(4)
O1 N3 C11 C5 -59.2(6)
O1 N3 C11 C10 63.3(6)
O1 N3 C13 C12 -164.4(5)
O1 N3 C13 C14 79.3(6)
O1 N3 C13 C15 -45.0(7)
O2 C12 C13 N3 -36.0(5)
O2 C12 C13 C14 76.9(6)
O2 C12 C13 C15 -152.1(5)
N1 C1 C2 C3 0.4(9)
N1 C5 C11 O2 170.9(4)
N1 C5 C11 N3 58.5(6)
N1 C5 C11 C10 -64.2(6)
N2 C6 C7 C8 -0.1(9)
N2 C10 C11 O2 -171.1(4)
N2 C10 C11 N3 -56.8(6)
N2 C10 C11 C5 65.5(6)
C1 N1 C5 C4 0.9(8)
C1 N1 C5 C11 178.7(5)
C1 C2 C3 C4 1.1(9)
C2 C3 C4 C5 -1.5(9)
C3 C4 C5 N1 0.5(9)
C3 C4 C5 C11 -177.1(5)
C4 C5 C11 O2 -11.3(7)
C4 C5 C11 N3 -123.7(5)
C4 C5 C11 C10 113.6(6)
C5 N1 C1 C2 -1.4(8)
C6 N2 C10 C9 -2.1(8)
C6 N2 C10 C11 -178.9(5)
C6 C7 C8 C9 -1.9(9)
C7 C8 C9 C10 1.8(9)
C8 C9 C10 N2 0.2(8)
C8 C9 C10 C11 176.8(5)
C9 C10 C11 O2 12.1(7)
C9 C10 C11 N3 126.3(5)
C9 C10 C11 C5 -111.3(6)
C10 N2 C6 C7 2.1(8)
C11 O2 C12 C13 36.1(6)
C11 N3 C13 C12 26.4(5)
C11 N3 C13 C14 -90.0(6)
C11 N3 C13 C15 145.7(5)
C12 O2 C11 N3 -18.0(5)
C12 O2 C11 C5 -135.3(4)
C12 O2 C11 C10 101.1(5)
C13 N3 C11 O2 -6.9(6)
C13 N3 C11 C5 110.2(5)
C13 N3 C11 C10 -127.3(5)
